data_4130268
loop_
_publ_author_name
'He, Xin'
'Wang, Yuechao'
'Jiang, Hong'
'Zhao, Liang'

_publ_section_title
;
 Structurally Well-Defined Sigmoidal Gold Clusters: Probing the
 Correlation between Metal Atom Arrangement and Chiroptical Response.
;
_journal_issue 17
_journal_name_full 'Journal of the American Chemical Society'
_journal_page_first 5634
_journal_page_last 5643
_journal_paper_doi 10.1021/jacs.6b01658
_journal_volume 138
_journal_year 2016
_chemical_absolute_configuration rmad
_chemical_formula_sum 'C64 H58 Au3 B F4 N O0.5 P3'
_chemical_formula_weight 1619.73
_space_group_IT_number 9
_space_group_name_Hall 'C -2yc'
_space_group_name_H-M_alt 'C 1 c 1'
_symmetry_cell_setting monoclinic
_symmetry_space_group_name_H-M 'C 1 c 1'
_atom_sites_solution_hydrogens geom
_atom_sites_solution_primary direct
_atom_sites_solution_secondary difmap
_audit_creation_method SHELXL-97
_cell_angle_alpha 90.00
_cell_angle_beta 103.45(3)
_cell_angle_gamma 90.00
_cell_formula_units_Z 4
_cell_length_a 22.493(5)
_cell_length_b 12.072(2)
_cell_length_c 22.686(5)
_cell_measurement_reflns_used 8379
_cell_measurement_temperature 173.1500
_cell_measurement_theta_max 31.2940
_cell_measurement_theta_min 0.9229
_cell_volume 5991(2)
_computing_structure_refinement 'SHELXL-97 (Sheldrick, 1997)'
_computing_structure_solution 'SHELXS-97 (Sheldrick, 1990)'
_diffrn_ambient_temperature 173.1500
_diffrn_measured_fraction_theta_full 0.996
_diffrn_measured_fraction_theta_max 0.992
_diffrn_measurement_device_type Saturn724+
_diffrn_radiation_monochromator Confocal
_diffrn_radiation_source 'Rotating Anode'
_diffrn_radiation_type MoK\a
_diffrn_radiation_wavelength 0.71073
_diffrn_reflns_av_R_equivalents 0.0421
_diffrn_reflns_av_sigmaI/netI 0.0639
_diffrn_reflns_limit_h_max 27
_diffrn_reflns_limit_h_min -29
_diffrn_reflns_limit_k_max 15
_diffrn_reflns_limit_k_min -15
_diffrn_reflns_limit_l_max 24
_diffrn_reflns_limit_l_min -29
_diffrn_reflns_number 14713
_diffrn_reflns_theta_full 26.00
_diffrn_reflns_theta_max 27.51
_diffrn_reflns_theta_min 1.85
_exptl_absorpt_coefficient_mu 7.461
_exptl_absorpt_correction_T_max 1.0000
_exptl_absorpt_correction_T_min 0.59707
_exptl_absorpt_correction_type multi-scan
_exptl_crystal_colour Colorless
_exptl_crystal_density_diffrn 1.796
_exptl_crystal_density_method 'not measured'
_exptl_crystal_description Plate
_exptl_crystal_F_000 3104
_exptl_crystal_size_max 0.1800
_exptl_crystal_size_mid 0.1500
_exptl_crystal_size_min 0.0400
_refine_diff_density_max 1.844
_refine_diff_density_min -2.767
_refine_diff_density_rms 0.200
_refine_ls_abs_structure_details 'Flack H D (1983), Acta Cryst. A39, 876-881'
_refine_ls_abs_structure_Flack 0.014(11)
_refine_ls_extinction_method none
_refine_ls_goodness_of_fit_ref 1.056
_refine_ls_hydrogen_treatment constr
_refine_ls_matrix_type full
_refine_ls_number_parameters 712
_refine_ls_number_reflns 9853
_refine_ls_number_restraints 44
_refine_ls_restrained_S_all 1.058
_refine_ls_R_factor_all 0.0517
_refine_ls_R_factor_gt 0.0498
_refine_ls_shift/su_max 0.001
_refine_ls_shift/su_mean 0.000
_refine_ls_structure_factor_coef Fsqd
_refine_ls_weighting_details 'calc w=1/[\s^2^(Fo^2^)+(0.0543P)^2^+49.2050P] where P=(Fo^2^+2Fc^2^)/3'
_refine_ls_weighting_scheme calc
_refine_ls_wR_factor_gt 0.1170
_refine_ls_wR_factor_ref 0.1195
_reflns_number_gt 9510
_reflns_number_total 9853
_reflns_threshold_expression >2sigma(I)
_cod_data_source_file ja6b01658_si_002.cif
_cod_data_source_block Complex4
_cod_depositor_comments
;
The following automatic conversions were performed:

data item '_exptl_absorpt_correction_type' value 'Multi-scan' was
changed to 'multi-scan' in accordance with the
/home/saulius/struct/COD-crude-data/automatic-downloads/DataCite-retrospective/ACS/depositions/lib/dictionaries/cif_core.dic
dictionary named 'cif_core.dic' version 2.4.2 last updated on
2011-04-26.

Automatic conversion script
Id: cif_fix_values 6909 2019-04-08 15:41:33Z antanas 
;
_cod_original_sg_symbol_H-M Cc
_cod_original_formula_sum 'C64 H58 Au3 B F4 N O0.50 P3'
_cod_database_code 4130268

loop_
_symmetry_equiv_pos_as_xyz
'x, y, z'
'x, -y, z+1/2'
'x+1/2, y+1/2, z'
'x+1/2, -y+1/2, z+1/2'

loop_
_atom_site_label
_atom_site_type_symbol
_atom_site_fract_x
_atom_site_fract_y
_atom_site_fract_z
_atom_site_U_iso_or_equiv
_atom_site_adp_type
_atom_site_occupancy
_atom_site_symmetry_multiplicity
_atom_site_calc_flag
_atom_site_refinement_flags
Au1 Au -0.03205(2) -1.19988(4) -0.35819(2) 0.03143(12) Uani 1 1 d .
Au2 Au -0.04362(2) -1.18725(4) -0.22534(2) 0.03125(12) Uani 1 1 d .
Au3 Au 0.04399(2) -1.02654(4) -0.27404(2) 0.02911(11) Uani 1 1 d .
P1 P -0.09818(17) -1.2019(3) -0.44911(16) 0.0337(7) Uani 1 1 d .
P2 P -0.11905(16) -1.1923(3) -0.17592(17) 0.0340(7) Uani 1 1 d .
P3 P 0.06186(15) -0.8444(3) -0.27624(16) 0.0295(6) Uani 1 1 d .
N1 N 0.0233(5) -1.1929(8) -0.2727(5) 0.030(2) Uani 1 1 d .
C1 C 0.0744(5) -1.2725(9) -0.2543(6) 0.029(3) Uani 1 1 d .
H1A H 0.1003 -1.2623 -0.2831 0.035 Uiso 1 1 calc R
C2 C 0.0515(7) -1.3863(11) -0.2630(9) 0.051(4) Uani 1 1 d .
H2A H 0.0272 -1.3948 -0.3035 0.076 Uiso 1 1 calc R
H2B H 0.0268 -1.4018 -0.2346 0.076 Uiso 1 1 calc R
H2C H 0.0853 -1.4369 -0.2564 0.076 Uiso 1 1 calc R
C3 C 0.1134(6) -1.2396(12) -0.1931(6) 0.037(3) Uani 1 1 d .
C4 C 0.1643(6) -1.1822(11) -0.1862(7) 0.039(3) Uani 1 1 d .
H4A H 0.1778 -1.1633 -0.2206 0.046 Uiso 1 1 calc R
C5 C 0.1988(7) -1.1485(13) -0.1301(7) 0.045(3) Uani 1 1 d .
H5A H 0.2342 -1.1070 -0.1275 0.054 Uiso 1 1 calc R
C6 C 0.1800(10) -1.1773(15) -0.0782(8) 0.063(5) Uani 1 1 d .
H6A H 0.2020 -1.1532 -0.0405 0.076 Uiso 1 1 calc R
C7 C 0.1300(8) -1.2400(19) -0.0825(7) 0.064(5) Uani 1 1 d .
H7A H 0.1185 -1.2624 -0.0475 0.077 Uiso 1 1 calc R
C8 C 0.0950(7) -1.2720(14) -0.1393(7) 0.047(4) Uani 1 1 d .
H8A H 0.0599 -1.3142 -0.1421 0.056 Uiso 1 1 calc R
C9 C -0.1395(7) -1.3324(11) -0.4624(6) 0.038(3) Uani 1 1 d .
C10 C -0.1732(7) -1.3606(13) -0.4201(7) 0.046(3) Uani 1 1 d .
H10A H -0.1739 -1.3142 -0.3876 0.055 Uiso 1 1 calc R
C11 C -0.2068(7) -1.4633(12) -0.4281(8) 0.049(4) Uani 1 1 d .
H11A H -0.2292 -1.4845 -0.4003 0.059 Uiso 1 1 calc R
C12 C -0.2054(9) -1.5292(13) -0.4769(9) 0.065(5) Uani 1 1 d .
H12A H -0.2265 -1.5961 -0.4813 0.078 Uiso 1 1 calc R
C13 C -0.1739(10) -1.4999(14) -0.5192(8) 0.065(6) Uani 1 1 d .
H13A H -0.1750 -1.5447 -0.5528 0.078 Uiso 1 1 calc R
C14 C -0.1402(8) -1.4026(14) -0.5116(7) 0.057(4) Uani 1 1 d .
H14A H -0.1177 -1.3837 -0.5397 0.068 Uiso 1 1 calc R
C15 C -0.0630(6) -1.1776(11) -0.5119(7) 0.039(3) Uani 1 1 d .
C16 C -0.0004(8) -1.1727(13) -0.5015(8) 0.046(4) Uani 1 1 d .
H16A H 0.0232 -1.1814 -0.4623 0.056 Uiso 1 1 calc R
C17 C 0.0273(8) -1.1552(17) -0.5478(9) 0.066(5) Uani 1 1 d .
H17A H 0.0697 -1.1513 -0.5409 0.079 Uiso 1 1 calc R
C18 C -0.0107(11) -1.1431(17) -0.6074(10) 0.080(7) Uani 1 1 d .
H18A H 0.0076 -1.1330 -0.6398 0.096 Uiso 1 1 calc R
C19 C -0.0712(9) -1.1457(16) -0.6181(9) 0.062(5) Uani 1 1 d .
H19A H -0.0946 -1.1354 -0.6572 0.074 Uiso 1 1 calc R
C20 C -0.0992(9) -1.1635(14) -0.5717(7) 0.052(4) Uani 1 1 d .
H20A H -0.1416 -1.1664 -0.5792 0.063 Uiso 1 1 calc R
C21 C -0.1573(6) -1.1002(10) -0.4532(6) 0.033(3) Uani 1 1 d .
C22 C -0.1473(8) -1.0089(14) -0.4158(8) 0.053(4) Uani 1 1 d .
H22A H -0.1096 -0.9977 -0.3891 0.063 Uiso 1 1 calc R
C23 C -0.1958(8) -0.9323(13) -0.4191(8) 0.053(4) Uani 1 1 d .
H23A H -0.1901 -0.8731 -0.3922 0.063 Uiso 1 1 calc R
C24 C -0.2506(8) -0.9419(13) -0.4601(7) 0.050(4) Uani 1 1 d .
H24A H -0.2809 -0.8885 -0.4626 0.059 Uiso 1 1 calc R
C25 C -0.2597(8) -1.0327(14) -0.4976(7) 0.053(4) Uani 1 1 d .
H25A H -0.2971 -1.0419 -0.5250 0.064 Uiso 1 1 calc R
C26 C -0.2142(7) -1.1105(13) -0.4952(7) 0.046(3) Uani 1 1 d .
H26A H -0.2211 -1.1705 -0.5217 0.055 Uiso 1 1 calc R
C27 C -0.1562(6) -1.3254(11) -0.1925(7) 0.037(3) Uani 1 1 d .
C28 C -0.1245(8) -1.4232(12) -0.1700(7) 0.045(3) Uani 1 1 d .
H28A H -0.0865 -1.4180 -0.1431 0.055 Uiso 1 1 calc R
C29 C -0.1482(10) -1.5242(14) -0.1869(9) 0.063(5) Uani 1 1 d .
H29A H -0.1260 -1.5872 -0.1718 0.076 Uiso 1 1 calc R
C30 C -0.2040(9) -1.5356(13) -0.2257(10) 0.063(5) Uani 1 1 d .
H30A H -0.2192 -1.6060 -0.2372 0.075 Uiso 1 1 calc R
C31 C -0.2376(8) -1.4451(15) -0.2477(10) 0.070(6) Uani 1 1 d .
H31A H -0.2758 -1.4530 -0.2740 0.085 Uiso 1 1 calc R
C32 C -0.2141(8) -1.3392(15) -0.2301(9) 0.057(4) Uani 1 1 d .
H32A H -0.2377 -1.2771 -0.2440 0.068 Uiso 1 1 calc R
C33 C -0.0920(8) -1.1842(12) -0.0948(7) 0.042(3) Uani 1 1 d .
C34 C -0.1271(8) -1.2243(13) -0.0555(7) 0.048(4) Uani 1 1 d .
H34A H -0.1653 -1.2561 -0.0707 0.058 Uiso 1 1 calc R
C35 C -0.1040(9) -1.2153(15) 0.0052(8) 0.059(4) Uani 1 1 d .
H35A H -0.1259 -1.2467 0.0310 0.070 Uiso 1 1 calc R
C36 C -0.0509(12) -1.1633(18) 0.0301(8) 0.077(7) Uani 1 1 d .
H36A H -0.0376 -1.1553 0.0718 0.092 Uiso 1 1 calc R
C37 C -0.0163(9) -1.1215(15) -0.0095(8) 0.063(5) Uani 1 1 d .
H37A H 0.0205 -1.0852 0.0056 0.075 Uiso 1 1 calc R
C38 C -0.0380(7) -1.1353(12) -0.0702(7) 0.044(3) Uani 1 1 d .
H38A H -0.0144 -1.1097 -0.0961 0.053 Uiso 1 1 calc R
C39 C -0.1765(6) -1.0869(11) -0.1973(6) 0.036(3) Uani 1 1 d .
C40 C -0.2100(6) -1.0440(13) -0.1588(6) 0.041(3) Uani 1 1 d .
H40A H -0.2031 -1.0706 -0.1193 0.050 Uiso 1 1 calc R
C41 C -0.2539(8) -0.9619(16) -0.1776(8) 0.060(5) Uani 1 1 d .
H41A H -0.2758 -0.9346 -0.1506 0.072 Uiso 1 1 calc R
C42 C -0.2647(7) -0.9220(13) -0.2343(8) 0.049(4) Uani 1 1 d .
H42A H -0.2946 -0.8682 -0.2466 0.059 Uiso 1 1 calc R
C43 C -0.2310(8) -0.9614(14) -0.2754(9) 0.056(4) Uani 1 1 d .
H43A H -0.2367 -0.9319 -0.3142 0.067 Uiso 1 1 calc R
C44 C -0.1886(7) -1.0463(13) -0.2556(7) 0.045(4) Uani 1 1 d .
H44A H -0.1679 -1.0763 -0.2828 0.054 Uiso 1 1 calc R
C45 C -0.0082(6) -0.7655(10) -0.2959(6) 0.035(3) Uani 1 1 d .
C46 C -0.0592(8) -0.8061(11) -0.2801(8) 0.044(4) Uani 1 1 d .
H46A H -0.0568 -0.8740 -0.2603 0.052 Uiso 1 1 calc R
C47 C -0.1137(7) -0.7503(13) -0.2925(7) 0.047(4) Uani 1 1 d .
H47A H -0.1474 -0.7800 -0.2809 0.056 Uiso 1 1 calc R
C48 C -0.1185(7) -0.6509(14) -0.3219(8) 0.053(4) Uani 1 1 d .
H48A H -0.1554 -0.6125 -0.3301 0.064 Uiso 1 1 calc R
C49 C -0.0680(7) -0.6068(13) -0.3398(8) 0.051(4) Uani 1 1 d .
H49A H -0.0712 -0.5405 -0.3612 0.061 Uiso 1 1 calc R
C50 C -0.0145(6) -0.6621(12) -0.3253(7) 0.043(3) Uani 1 1 d .
H50A H 0.0196 -0.6306 -0.3352 0.052 Uiso 1 1 calc R
C51 C 0.1025(7) -0.7919(10) -0.2037(6) 0.034(3) Uani 1 1 d .
C52 C 0.0982(11) -0.6854(13) -0.1840(8) 0.070(6) Uani 1 1 d .
H52A H 0.0711 -0.6363 -0.2081 0.084 Uiso 1 1 calc R
C53 C 0.1341(11) -0.6493(14) -0.1282(10) 0.077(6) Uani 1 1 d .
H53A H 0.1316 -0.5763 -0.1159 0.092 Uiso 1 1 calc R
C54 C 0.1728(9) -0.7225(16) -0.0918(9) 0.066(5) Uani 1 1 d U
H54A H 0.1966 -0.6987 -0.0548 0.079 Uiso 1 1 calc R
C55 C 0.1766(9) -0.8319(19) -0.1096(11) 0.076(6) Uani 1 1 d .
H55A H 0.2011 -0.8822 -0.0838 0.091 Uiso 1 1 calc R
C56 C 0.1437(7) -0.8652(14) -0.1661(7) 0.048(4) Uani 1 1 d .
H56A H 0.1487 -0.9366 -0.1796 0.057 Uiso 1 1 calc R
C57 C 0.1082(6) -0.8060(11) -0.3293(6) 0.037(3) Uani 1 1 d .
C58 C 0.1387(7) -0.7027(11) -0.3252(7) 0.043(3) Uani 1 1 d .
H58A H 0.1357 -0.6508 -0.2957 0.051 Uiso 1 1 calc R
C59 C 0.1728(7) -0.6833(14) -0.3673(8) 0.052(4) Uani 1 1 d .
H59A H 0.1942 -0.6169 -0.3654 0.062 Uiso 1 1 calc R
C60 C 0.1766(7) -0.7558(16) -0.4109(7) 0.053(4) Uani 1 1 d .
H60A H 0.2003 -0.7384 -0.4383 0.064 Uiso 1 1 calc R
C61 C 0.1470(8) -0.8535(16) -0.4161(8) 0.056(4) Uani 1 1 d .
H61A H 0.1484 -0.9023 -0.4474 0.067 Uiso 1 1 calc R
C62 C 0.1139(7) -0.8791(11) -0.3727(6) 0.038(3) Uani 1 1 d .
H62A H 0.0954 -0.9482 -0.3738 0.045 Uiso 1 1 calc R
B1 B -0.3180(10) -0.7010(15) -0.3829(12) 0.053(5) Uani 1 1 d .
F1 F -0.3456(15) -0.635(3) -0.3559(16) 0.248(13) Uani 1 1 d U
F2 F -0.2648(10) -0.689(2) -0.3638(17) 0.271(19) Uani 1 1 d .
F3 F -0.3264(11) -0.6761(18) -0.4411(11) 0.166(8) Uani 1 1 d U
F4 F -0.3365(9) -0.8020(10) -0.3704(7) 0.117(6) Uani 1 1 d .
C65 C 0.0414(12) -1.467(2) -0.4457(13) 0.036(6) Uani 0.50 1 d PU
H65A H 0.0140 -1.4057 -0.4433 0.043 Uiso 0.50 1 calc PR
H65B H 0.0648 -1.4848 -0.4053 0.043 Uiso 0.50 1 calc PR
C63 C 0.0806(13) -1.441(2) -0.4858(14) 0.041(6) Uani 0.50 1 d PU
H63A H 0.0710 -1.3685 -0.5033 0.049 Uiso 0.50 1 calc PR
H63B H 0.1230 -1.4415 -0.4633 0.049 Uiso 0.50 1 calc PR
C64 C 0.0728(17) -1.514(3) -0.5276(16) 0.054(8) Uani 0.50 1 d PU
H64A H 0.0983 -1.5782 -0.5145 0.065 Uiso 0.50 1 calc PR
H64B H 0.0829 -1.4837 -0.5637 0.065 Uiso 0.50 1 calc PR
O1 O 0.0036(17) -1.546(3) -0.5407(17) 0.098(10) Uani 0.50 1 d PU
C66 C 0.0064(13) -1.568(2) -0.4774(19) 0.058(10) Uani 0.50 1 d P
H66A H 0.0283 -1.6365 -0.4642 0.070 Uiso 0.50 1 calc PR
H66B H -0.0342 -1.5730 -0.4697 0.070 Uiso 0.50 1 calc PR

loop_
_atom_site_aniso_label
_atom_site_aniso_U_11
_atom_site_aniso_U_22
_atom_site_aniso_U_33
_atom_site_aniso_U_23
_atom_site_aniso_U_13
_atom_site_aniso_U_12
Au1 0.0297(2) 0.0348(2) 0.0274(2) -0.0010(2) 0.00173(19) 0.0007(2)
Au2 0.0278(2) 0.0349(2) 0.0307(3) 0.0006(2) 0.00621(19) 0.0008(2)
Au3 0.0296(2) 0.0282(2) 0.0281(2) 0.00034(19) 0.00374(17) -0.00035(19)
P1 0.0347(18) 0.0388(17) 0.0267(17) -0.0024(14) 0.0051(14) 0.0031(14)
P2 0.0249(16) 0.0447(18) 0.0318(18) 0.0001(14) 0.0055(14) 0.0014(14)
P3 0.0318(16) 0.0278(14) 0.0282(16) 0.0012(13) 0.0052(14) -0.0013(13)
N1 0.025(5) 0.038(5) 0.029(6) -0.011(4) 0.011(4) 0.002(4)
C1 0.021(5) 0.025(5) 0.039(7) 0.004(5) 0.001(5) 0.013(5)
C2 0.036(8) 0.042(7) 0.075(13) -0.023(8) 0.015(8) -0.015(7)
C3 0.022(6) 0.053(8) 0.032(7) 0.009(6) -0.004(5) 0.014(6)
C4 0.032(7) 0.043(7) 0.034(7) 0.006(6) -0.005(6) 0.011(6)
C5 0.035(7) 0.057(9) 0.036(8) 0.005(7) -0.005(6) 0.002(7)
C6 0.073(13) 0.072(11) 0.038(9) 0.002(8) -0.002(9) -0.008(10)
C7 0.049(10) 0.109(15) 0.028(8) 0.022(9) -0.004(7) 0.013(10)
C8 0.035(7) 0.074(10) 0.029(7) 0.014(7) 0.001(6) -0.010(7)
C9 0.048(8) 0.031(6) 0.030(7) -0.004(5) -0.001(6) 0.004(6)
C10 0.045(8) 0.050(8) 0.040(8) -0.002(7) 0.007(7) -0.006(7)
C11 0.046(9) 0.047(8) 0.055(10) 0.020(7) 0.011(7) 0.000(7)
C12 0.075(13) 0.040(8) 0.062(12) 0.004(8) -0.018(10) -0.014(8)
C13 0.106(17) 0.044(8) 0.037(9) -0.009(7) -0.001(10) -0.023(10)
C14 0.072(11) 0.062(10) 0.037(9) -0.020(8) 0.017(8) -0.012(9)
C15 0.031(7) 0.041(7) 0.045(9) -0.006(6) 0.008(6) 0.010(6)
C16 0.050(9) 0.051(8) 0.041(9) -0.007(7) 0.015(7) 0.004(7)
C17 0.045(10) 0.093(13) 0.066(13) 0.015(11) 0.028(9) 0.029(10)
C18 0.106(17) 0.087(13) 0.069(14) 0.000(11) 0.069(14) 0.033(13)
C19 0.067(12) 0.079(12) 0.047(10) -0.004(9) 0.027(9) 0.014(10)
C20 0.062(11) 0.062(9) 0.033(8) 0.000(7) 0.013(8) 0.004(8)
C21 0.036(7) 0.035(6) 0.028(6) 0.003(5) 0.010(5) 0.003(5)
C22 0.058(10) 0.058(9) 0.041(9) -0.002(7) 0.009(8) 0.014(8)
C23 0.071(11) 0.039(8) 0.048(10) 0.002(7) 0.014(9) 0.016(8)
C24 0.056(10) 0.055(9) 0.041(8) 0.011(7) 0.020(7) 0.031(8)
C25 0.053(9) 0.072(10) 0.035(8) 0.016(8) 0.012(7) 0.028(8)
C26 0.041(8) 0.052(8) 0.040(8) 0.008(7) 0.001(6) 0.022(7)
C27 0.033(7) 0.040(7) 0.040(8) -0.002(6) 0.012(6) -0.004(6)
C28 0.053(9) 0.041(7) 0.038(8) -0.004(6) 0.001(7) 0.002(7)
C29 0.076(14) 0.044(9) 0.062(12) -0.010(8) 0.001(10) 0.007(9)
C30 0.062(11) 0.046(8) 0.092(15) -0.036(9) 0.043(11) -0.016(8)
C31 0.043(10) 0.071(11) 0.099(17) -0.033(11) 0.020(10) -0.005(9)
C32 0.041(9) 0.059(9) 0.067(12) -0.005(9) 0.009(8) 0.007(8)
C33 0.050(9) 0.047(8) 0.033(8) -0.004(6) 0.016(7) 0.003(7)
C34 0.053(9) 0.049(8) 0.038(8) -0.001(7) 0.002(7) -0.007(7)
C35 0.076(13) 0.061(10) 0.043(10) -0.009(8) 0.022(9) -0.001(9)
C36 0.117(19) 0.084(13) 0.019(7) -0.011(8) -0.005(10) 0.026(13)
C37 0.070(12) 0.067(11) 0.036(9) -0.009(8) -0.017(8) -0.009(9)
C38 0.054(9) 0.043(7) 0.034(7) -0.004(6) 0.006(7) 0.007(7)
C39 0.031(6) 0.049(7) 0.026(6) -0.001(6) 0.003(5) 0.006(6)
C40 0.036(7) 0.071(9) 0.023(6) 0.006(6) 0.018(6) 0.019(7)
C41 0.058(11) 0.089(12) 0.041(9) 0.009(9) 0.024(8) 0.029(9)
C42 0.049(9) 0.047(8) 0.053(10) -0.001(7) 0.016(8) 0.012(7)
C43 0.056(10) 0.054(9) 0.057(11) 0.009(8) 0.014(9) 0.007(8)
C44 0.040(8) 0.059(9) 0.040(8) 0.007(7) 0.017(7) 0.014(7)
C45 0.046(8) 0.026(6) 0.035(7) -0.002(5) 0.015(6) -0.008(5)
C46 0.056(10) 0.033(7) 0.045(9) -0.012(6) 0.019(8) -0.010(6)
C47 0.051(9) 0.050(8) 0.046(9) 0.002(7) 0.027(7) 0.005(7)
C48 0.041(8) 0.072(10) 0.052(10) 0.002(9) 0.020(8) 0.019(8)
C49 0.038(8) 0.053(9) 0.057(10) 0.011(8) 0.002(7) 0.005(7)
C50 0.032(7) 0.046(7) 0.053(9) 0.022(7) 0.012(6) -0.002(6)
C51 0.049(8) 0.036(6) 0.017(6) -0.002(5) 0.008(5) -0.002(6)
C52 0.122(18) 0.041(8) 0.039(10) -0.010(7) 0.003(11) 0.018(10)
C53 0.121(19) 0.037(8) 0.067(13) -0.015(9) 0.013(13) -0.013(10)
C54 0.068(8) 0.068(8) 0.054(8) -0.022(7) -0.001(7) -0.019(7)
C55 0.056(12) 0.086(14) 0.086(17) -0.008(12) 0.018(11) 0.005(11)
C56 0.044(8) 0.056(9) 0.035(8) -0.013(7) -0.009(6) -0.001(7)
C57 0.031(7) 0.046(7) 0.031(7) 0.004(6) 0.003(6) -0.007(6)
C58 0.039(8) 0.040(7) 0.048(9) 0.008(6) 0.008(7) -0.015(6)
C59 0.036(8) 0.071(10) 0.042(9) 0.011(8) -0.002(7) -0.010(7)
C60 0.034(8) 0.091(12) 0.043(9) 0.008(9) 0.025(7) -0.016(8)
C61 0.056(10) 0.080(12) 0.035(8) -0.003(8) 0.016(8) -0.001(9)
C62 0.044(8) 0.037(6) 0.033(7) 0.008(6) 0.010(6) 0.008(6)
B1 0.044(11) 0.047(10) 0.068(14) 0.004(9) 0.017(10) 0.010(8)
F1 0.262(16) 0.237(15) 0.260(16) 0.001(10) 0.094(10) 0.028(10)
F2 0.093(16) 0.27(3) 0.40(5) 0.13(3) -0.05(2) -0.084(18)
F3 0.186(12) 0.160(11) 0.143(11) 0.010(8) 0.021(9) -0.041(9)
F4 0.185(18) 0.073(8) 0.098(12) -0.009(7) 0.040(12) -0.027(9)
C65 0.039(9) 0.035(9) 0.039(9) 0.010(7) 0.019(8) -0.003(7)
C63 0.039(9) 0.034(9) 0.054(10) -0.002(8) 0.020(8) -0.008(7)
C64 0.065(12) 0.048(11) 0.054(11) -0.008(8) 0.025(9) -0.003(8)
O1 0.106(13) 0.102(13) 0.088(13) -0.009(9) 0.026(9) -0.001(9)
C66 0.022(13) 0.036(14) 0.11(3) 0.012(17) 0.002(16) 0.004(12)

loop_
_atom_type_symbol
_atom_type_description
_atom_type_scat_dispersion_real
_atom_type_scat_dispersion_imag
_atom_type_scat_source
C C 0.0033 0.0016 'International Tables Vol C Tables 4.2.6.8 and 6.1.1.4'
H H 0.0000 0.0000 'International Tables Vol C Tables 4.2.6.8 and 6.1.1.4'
B B 0.0013 0.0007 'International Tables Vol C Tables 4.2.6.8 and 6.1.1.4'
N N 0.0061 0.0033 'International Tables Vol C Tables 4.2.6.8 and 6.1.1.4'
O O 0.0106 0.0060 'International Tables Vol C Tables 4.2.6.8 and 6.1.1.4'
F F 0.0171 0.0103 'International Tables Vol C Tables 4.2.6.8 and 6.1.1.4'
P P 0.1023 0.0942 'International Tables Vol C Tables 4.2.6.8 and 6.1.1.4'
Au Au -2.0133 8.8022 'International Tables Vol C Tables 4.2.6.8 and 6.1.1.4'

loop_
_geom_angle_atom_site_label_1
_geom_angle_atom_site_label_2
_geom_angle_atom_site_label_3
_geom_angle
N1 Au1 P1 175.8(3)
N1 Au1 Au3 41.9(3)
P1 Au1 Au3 137.10(9)
N1 Au1 Au2 40.9(3)
P1 Au1 Au2 135.14(9)
Au3 Au1 Au2 61.38(2)
N1 Au2 P2 176.2(3)
N1 Au2 Au1 41.0(3)
P2 Au2 Au1 137.07(10)
N1 Au2 Au3 40.3(3)
P2 Au2 Au3 143.31(9)
Au1 Au2 Au3 59.03(2)
N1 Au3 P3 177.4(3)
N1 Au3 Au1 41.5(3)
P3 Au3 Au1 137.11(9)
N1 Au3 Au2 39.8(3)
P3 Au3 Au2 138.13(9)
Au1 Au3 Au2 59.59(2)
C21 P1 C15 107.6(6)
C21 P1 C9 103.9(6)
C15 P1 C9 108.1(7)
C21 P1 Au1 111.4(5)
C15 P1 Au1 113.9(5)
C9 P1 Au1 111.4(5)
C39 P2 C33 106.8(7)
C39 P2 C27 107.7(7)
C33 P2 C27 106.9(7)
C39 P2 Au2 115.2(5)
C33 P2 Au2 113.2(5)
C27 P2 Au2 106.7(4)
C51 P3 C45 105.5(6)
C51 P3 C57 105.5(7)
C45 P3 C57 107.6(6)
C51 P3 Au3 112.4(4)
C45 P3 Au3 111.9(4)
C57 P3 Au3 113.4(5)
C1 N1 Au2 119.4(8)
C1 N1 Au1 120.1(8)
Au2 N1 Au1 98.0(4)
C1 N1 Au3 118.2(8)
Au2 N1 Au3 99.9(4)
Au1 N1 Au3 96.6(5)
C2 C1 N1 110.1(11)
C2 C1 C3 118.7(12)
N1 C1 C3 109.5(10)
C2 C1 H1A 105.9
N1 C1 H1A 105.9
C3 C1 H1A 105.9
C1 C2 H2A 109.5
C1 C2 H2B 109.5
H2A C2 H2B 109.5
C1 C2 H2C 109.5
H2A C2 H2C 109.5
H2B C2 H2C 109.5
C4 C3 C8 117.2(14)
C4 C3 C1 123.4(13)
C8 C3 C1 119.4(13)
C3 C4 C5 123.4(15)
C3 C4 H4A 118.3
C5 C4 H4A 118.3
C6 C5 C4 119.2(16)
C6 C5 H5A 120.4
C4 C5 H5A 120.4
C7 C6 C5 119.8(17)
C7 C6 H6A 120.1
C5 C6 H6A 120.1
C6 C7 C8 120.3(16)
C6 C7 H7A 119.8
C8 C7 H7A 119.8
C7 C8 C3 119.9(15)
C7 C8 H8A 120.0
C3 C8 H8A 120.0
C10 C9 C14 119.6(14)
C10 C9 P1 115.9(11)
C14 C9 P1 124.6(12)
C9 C10 C11 118.5(14)
C9 C10 H10A 120.8
C11 C10 H10A 120.8
C12 C11 C10 119.4(15)
C12 C11 H11A 120.3
C10 C11 H11A 120.3
C13 C12 C11 122.0(15)
C13 C12 H12A 119.0
C11 C12 H12A 119.0
C12 C13 C14 119.3(16)
C12 C13 H13A 120.3
C14 C13 H13A 120.3
C13 C14 C9 121.1(16)
C13 C14 H14A 119.4
C9 C14 H14A 119.4
C16 C15 C20 119.7(16)
C16 C15 P1 119.4(13)
C20 C15 P1 120.9(12)
C17 C16 C15 120.7(18)
C17 C16 H16A 119.7
C15 C16 H16A 119.7
C16 C17 C18 117.9(17)
C16 C17 H17A 121.1
C18 C17 H17A 121.1
C19 C18 C17 122.1(17)
C19 C18 H18A 119.0
C17 C18 H18A 119.0
C18 C19 C20 120(2)
C18 C19 H19A 119.9
C20 C19 H19A 119.9
C19 C20 C15 119.4(18)
C19 C20 H20A 120.3
C15 C20 H20A 120.3
C22 C21 C26 118.6(13)
C22 C21 P1 120.1(11)
C26 C21 P1 121.2(10)
C21 C22 C23 118.4(16)
C21 C22 H22A 120.8
C23 C22 H22A 120.8
C24 C23 C22 122.8(16)
C24 C23 H23A 118.6
C22 C23 H23A 118.6
C23 C24 C25 118.0(14)
C23 C24 H24A 121.0
C25 C24 H24A 121.0
C24 C25 C26 121.2(17)
C24 C25 H25A 119.4
C26 C25 H25A 119.4
C25 C26 C21 120.8(15)
C25 C26 H26A 119.6
C21 C26 H26A 119.6
C32 C27 C28 116.3(14)
C32 C27 P2 123.7(12)
C28 C27 P2 119.8(11)
C29 C28 C27 121.3(16)
C29 C28 H28A 119.3
C27 C28 H28A 119.3
C28 C29 C30 121.2(17)
C28 C29 H29A 119.4
C30 C29 H29A 119.4
C31 C30 C29 120.5(15)
C31 C30 H30A 119.7
C29 C30 H30A 119.7
C30 C31 C32 119.2(18)
C30 C31 H31A 120.4
C32 C31 H31A 120.4
C27 C32 C31 121.3(16)
C27 C32 H32A 119.3
C31 C32 H32A 119.3
C38 C33 C34 118.3(15)
C38 C33 P2 120.2(12)
C34 C33 P2 121.5(13)
C35 C34 C33 118.4(17)
C35 C34 H34A 120.8
C33 C34 H34A 120.8
C36 C35 C34 123.6(18)
C36 C35 H35A 118.2
C34 C35 H35A 118.2
C35 C36 C37 117.7(16)
C35 C36 H36A 121.2
C37 C36 H36A 121.2
C38 C37 C36 118.7(17)
C38 C37 H37A 120.7
C36 C37 H37A 120.7
C33 C38 C37 123.2(17)
C33 C38 H38A 118.4
C37 C38 H38A 118.4
C44 C39 C40 117.3(13)
C44 C39 P2 118.7(10)
C40 C39 P2 123.9(11)
C39 C40 C41 121.7(13)
C39 C40 H40A 119.1
C41 C40 H40A 119.1
C42 C41 C40 120.4(14)
C42 C41 H41A 119.8
C40 C41 H41A 119.8
C41 C42 C43 120.4(15)
C41 C42 H42A 119.8
C43 C42 H42A 119.8
C44 C43 C42 117.6(16)
C44 C43 H43A 121.2
C42 C43 H43A 121.2
C39 C44 C43 122.4(14)
C39 C44 H44A 118.8
C43 C44 H44A 118.8
C46 C45 C50 116.3(13)
C46 C45 P3 118.8(10)
C50 C45 P3 124.8(10)
C47 C46 C45 122.3(14)
C47 C46 H46A 118.9
C45 C46 H46A 118.9
C48 C47 C46 119.9(14)
C48 C47 H47A 120.1
C46 C47 H47A 120.1
C47 C48 C49 120.0(14)
C47 C48 H48A 120.0
C49 C48 H48A 120.0
C50 C49 C48 118.7(15)
C50 C49 H49A 120.7
C48 C49 H49A 120.7
C49 C50 C45 122.7(13)
C49 C50 H50A 118.6
C45 C50 H50A 118.6
C52 C51 C56 118.5(14)
C52 C51 P3 124.6(13)
C56 C51 P3 116.8(10)
C51 C52 C53 121.0(18)
C51 C52 H52A 119.5
C53 C52 H52A 119.5
C54 C53 C52 119.6(16)
C54 C53 H53A 120.2
C52 C53 H53A 120.2
C53 C54 C55 120.7(19)
C53 C54 H54A 119.7
C55 C54 H54A 119.7
C56 C55 C54 119(2)
C56 C55 H55A 120.3
C54 C55 H55A 120.3
C55 C56 C51 120.7(16)
C55 C56 H56A 119.6
C51 C56 H56A 119.6
C62 C57 C58 119.8(14)
C62 C57 P3 118.7(10)
C58 C57 P3 121.5(12)
C59 C58 C57 116.3(15)
C59 C58 H58A 121.8
C57 C58 H58A 121.8
C60 C59 C58 122.9(15)
C60 C59 H59A 118.6
C58 C59 H59A 118.6
C59 C60 C61 121.4(14)
C59 C60 H60A 119.3
C61 C60 H60A 119.3
C60 C61 C62 117.8(15)
C60 C61 H61A 121.1
C62 C61 H61A 121.1
C57 C62 C61 121.7(14)
C57 C62 H62A 119.2
C61 C62 H62A 119.2
F2 B1 F1 109(3)
F2 B1 F3 104(3)
F1 B1 F3 112(2)
F2 B1 F4 112(2)
F1 B1 F4 105(2)
F3 B1 F4 116(2)
C63 C65 C66 101(2)
C63 C65 H65A 111.5
C66 C65 H65A 111.5
C63 C65 H65B 111.5
C66 C65 H65B 111.5
H65A C65 H65B 109.3
C64 C63 C65 109(3)
C64 C63 H63A 109.9
C65 C63 H63A 109.9
C64 C63 H63B 109.9
C65 C63 H63B 109.9
H63A C63 H63B 108.3
C63 C64 O1 106(3)
C63 C64 H64A 110.6
O1 C64 H64A 110.6
C63 C64 H64B 110.6
O1 C64 H64B 110.6
H64A C64 H64B 108.7
C66 O1 C64 93(3)
O1 C66 C65 102(3)
O1 C66 H66A 111.3
C65 C66 H66A 111.3
O1 C66 H66B 111.3
C65 C66 H66B 111.3
H66A C66 H66B 109.2

loop_
_geom_bond_atom_site_label_1
_geom_bond_atom_site_label_2
_geom_bond_distance
Au1 N1 2.048(11)
Au1 P1 2.245(4)
Au1 Au3 3.0707(10)
Au1 Au2 3.0886(9)
Au2 N1 2.044(10)
Au2 P2 2.242(4)
Au2 Au3 3.1435(8)
Au3 N1 2.063(10)
Au3 P3 2.238(3)
P1 C21 1.796(13)
P1 C15 1.808(16)
P1 C9 1.819(14)
P2 C39 1.798(14)
P2 C33 1.802(17)
P2 C27 1.810(14)
P3 C51 1.802(14)
P3 C45 1.806(14)
P3 C57 1.827(14)
N1 C1 1.483(14)
C1 C2 1.466(17)
C1 C3 1.511(18)
C1 H1A 0.9800
C2 H2A 0.9600
C2 H2B 0.9600
C2 H2C 0.9600
C3 C4 1.32(2)
C3 C8 1.431(19)
C4 C5 1.387(19)
C4 H4A 0.9300
C5 C6 1.39(2)
C5 H5A 0.9300
C6 C7 1.34(3)
C6 H6A 0.9300
C7 C8 1.40(2)
C7 H7A 0.9300
C8 H8A 0.9300
C9 C10 1.39(2)
C9 C14 1.399(19)
C10 C11 1.44(2)
C10 H10A 0.9300
C11 C12 1.37(2)
C11 H11A 0.9300
C12 C13 1.37(3)
C12 H12A 0.9300
C13 C14 1.39(2)
C13 H13A 0.9300
C14 H14A 0.9300
C15 C16 1.37(2)
C15 C20 1.42(2)
C16 C17 1.36(2)
C16 H16A 0.9300
C17 C18 1.43(3)
C17 H17A 0.9300
C18 C19 1.33(3)
C18 H18A 0.9300
C19 C20 1.36(2)
C19 H19A 0.9300
C20 H20A 0.9300
C21 C22 1.38(2)
C21 C26 1.412(19)
C22 C23 1.42(2)
C22 H22A 0.9300
C23 C24 1.36(2)
C23 H23A 0.9300
C24 C25 1.37(2)
C24 H24A 0.9300
C25 C26 1.381(19)
C25 H25A 0.9300
C26 H26A 0.9300
C27 C32 1.39(2)
C27 C28 1.41(2)
C28 C29 1.35(2)
C28 H28A 0.9300
C29 C30 1.36(3)
C29 H29A 0.9300
C30 C31 1.36(3)
C30 H30A 0.9300
C31 C32 1.40(2)
C31 H31A 0.9300
C32 H32A 0.9300
C33 C38 1.35(2)
C33 C34 1.41(2)
C34 C35 1.36(2)
C34 H34A 0.9300
C35 C36 1.35(3)
C35 H35A 0.9300
C36 C37 1.41(3)
C36 H36A 0.9300
C37 C38 1.36(2)
C37 H37A 0.9300
C38 H38A 0.9300
C39 C44 1.376(19)
C39 C40 1.381(16)
C40 C41 1.39(2)
C40 H40A 0.9300
C41 C42 1.34(2)
C41 H41A 0.9300
C42 C43 1.41(2)
C42 H42A 0.9300
C43 C44 1.40(2)
C43 H43A 0.9300
C44 H44A 0.9300
C45 C46 1.371(18)
C45 C50 1.407(17)
C46 C47 1.37(2)
C46 H46A 0.9300
C47 C48 1.37(2)
C47 H47A 0.9300
C48 C49 1.40(2)
C48 H48A 0.9300
C49 C50 1.35(2)
C49 H49A 0.9300
C50 H50A 0.9300
C51 C52 1.371(19)
C51 C56 1.41(2)
C52 C53 1.40(3)
C52 H52A 0.9300
C53 C54 1.37(3)
C53 H53A 0.9300
C54 C55 1.39(3)
C54 H54A 0.9300
C55 C56 1.38(3)
C55 H55A 0.9300
C56 H56A 0.9300
C57 C62 1.351(19)
C57 C58 1.415(18)
C58 C59 1.38(2)
C58 H58A 0.9300
C59 C60 1.34(2)
C59 H59A 0.9300
C60 C61 1.35(2)
C60 H60A 0.9300
C61 C62 1.40(2)
C61 H61A 0.9300
C62 H62A 0.9300
B1 F2 1.18(3)
B1 F1 1.25(3)
B1 F3 1.33(3)
B1 F4 1.34(2)
C65 C63 1.44(3)
C65 C66 1.54(4)
C65 H65A 0.9700
C65 H65B 0.9700
C63 C64 1.27(4)
C63 H63A 0.9700
C63 H63B 0.9700
C64 O1 1.56(5)
C64 H64A 0.9700
C64 H64B 0.9700
O1 C66 1.45(5)
C66 H66A 0.9700
C66 H66B 0.9700

loop_
_geom_torsion_atom_site_label_1
_geom_torsion_atom_site_label_2
_geom_torsion_atom_site_label_3
_geom_torsion_atom_site_label_4
_geom_torsion
P1 Au1 Au2 N1 -177.7(4)
Au3 Au1 Au2 N1 -48.3(4)
N1 Au1 Au2 P2 -175.0(4)
P1 Au1 Au2 P2 7.32(19)
Au3 Au1 Au2 P2 136.72(14)
N1 Au1 Au2 Au3 48.3(4)
P1 Au1 Au2 Au3 -129.40(13)
P1 Au1 Au3 N1 173.9(4)
Au2 Au1 Au3 N1 47.1(4)
N1 Au1 Au3 P3 -176.7(4)
P1 Au1 Au3 P3 -2.77(19)
Au2 Au1 Au3 P3 -129.56(13)
N1 Au1 Au3 Au2 -47.1(4)
P1 Au1 Au3 Au2 126.79(14)
P2 Au2 Au3 N1 -177.9(5)
Au1 Au2 Au3 N1 -49.3(5)
N1 Au2 Au3 P3 177.5(5)
P2 Au2 Au3 P3 -0.4(2)
Au1 Au2 Au3 P3 128.17(14)
N1 Au2 Au3 Au1 49.3(5)
P2 Au2 Au3 Au1 -128.60(17)
N1 Au1 P1 C21 23(4)
Au3 Au1 P1 C21 -50.6(5)
Au2 Au1 P1 C21 44.2(5)
N1 Au1 P1 C15 145(4)
Au3 Au1 P1 C15 71.3(5)
Au2 Au1 P1 C15 166.1(5)
N1 Au1 P1 C9 -92(4)
Au3 Au1 P1 C9 -166.1(5)
Au2 Au1 P1 C9 -71.3(5)
N1 Au2 P2 C39 -117(5)
Au1 Au2 P2 C39 -58.5(5)
Au3 Au2 P2 C39 41.8(6)
N1 Au2 P2 C33 119(5)
Au1 Au2 P2 C33 178.2(5)
Au3 Au2 P2 C33 -81.5(6)
N1 Au2 P2 C27 2(5)
Au1 Au2 P2 C27 60.9(6)
Au3 Au2 P2 C27 161.2(5)
N1 Au3 P3 C51 113(7)
Au1 Au3 P3 C51 169.8(5)
Au2 Au3 P3 C51 74.8(5)
N1 Au3 P3 C45 -5(7)
Au1 Au3 P3 C45 51.3(5)
Au2 Au3 P3 C45 -43.7(5)
N1 Au3 P3 C57 -127(7)
Au1 Au3 P3 C57 -70.7(5)
Au2 Au3 P3 C57 -165.7(5)
P2 Au2 N1 C1 -69(6)
Au1 Au2 N1 C1 -131.3(10)
Au3 Au2 N1 C1 130.4(11)
P2 Au2 N1 Au1 62(5)
Au3 Au2 N1 Au1 -98.2(5)
P2 Au2 N1 Au3 161(5)
Au1 Au2 N1 Au3 98.2(5)
P1 Au1 N1 C1 154(4)
Au3 Au1 N1 C1 -128.1(10)
Au2 Au1 N1 C1 130.9(10)
P1 Au1 N1 Au2 23(4)
Au3 Au1 N1 Au2 101.0(5)
P1 Au1 N1 Au3 -78(4)
Au2 Au1 N1 Au3 -101.0(5)
P3 Au3 N1 C1 -171(6)
Au1 Au3 N1 C1 129.4(10)
Au2 Au3 N1 C1 -131.2(11)
P3 Au3 N1 Au2 -40(7)
Au1 Au3 N1 Au2 -99.4(5)
P3 Au3 N1 Au1 59(7)
Au2 Au3 N1 Au1 99.4(5)
Au2 N1 C1 C2 64.9(14)
Au1 N1 C1 C2 -55.9(14)
Au3 N1 C1 C2 -173.4(10)
Au2 N1 C1 C3 -67.4(12)
Au1 N1 C1 C3 171.8(8)
Au3 N1 C1 C3 54.3(13)
C2 C1 C3 C4 134.7(15)
N1 C1 C3 C4 -97.7(15)
C2 C1 C3 C8 -44.9(18)
N1 C1 C3 C8 82.6(15)
C8 C3 C4 C5 -3(2)
C1 C3 C4 C5 177.5(12)
C3 C4 C5 C6 1(2)
C4 C5 C6 C7 2(3)
C5 C6 C7 C8 -3(3)
C6 C7 C8 C3 1(3)
C4 C3 C8 C7 2(2)
C1 C3 C8 C7 -178.7(15)
C21 P1 C9 C10 -61.6(13)
C15 P1 C9 C10 -175.7(11)
Au1 P1 C9 C10 58.4(12)
C21 P1 C9 C14 117.3(14)
C15 P1 C9 C14 3.1(16)
Au1 P1 C9 C14 -122.7(13)
C14 C9 C10 C11 1(2)
P1 C9 C10 C11 -179.8(11)
C9 C10 C11 C12 -1(2)
C10 C11 C12 C13 -1(3)
C11 C12 C13 C14 3(3)
C12 C13 C14 C9 -2(3)
C10 C9 C14 C13 0(3)
P1 C9 C14 C13 -178.7(15)
C21 P1 C15 C16 131.2(12)
C9 P1 C15 C16 -117.2(12)
Au1 P1 C15 C16 7.2(13)
C21 P1 C15 C20 -48.7(14)
C9 P1 C15 C20 62.9(13)
Au1 P1 C15 C20 -172.7(10)
C20 C15 C16 C17 0(2)
P1 C15 C16 C17 179.6(14)
C15 C16 C17 C18 0(3)
C16 C17 C18 C19 2(3)
C17 C18 C19 C20 -2(3)
C18 C19 C20 C15 1(3)
C16 C15 C20 C19 0(2)
P1 C15 C20 C19 -179.8(13)
C15 P1 C21 C22 -101.6(13)
C9 P1 C21 C22 144.0(12)
Au1 P1 C21 C22 23.9(13)
C15 P1 C21 C26 77.2(13)
C9 P1 C21 C26 -37.3(13)
Au1 P1 C21 C26 -157.3(10)
C26 C21 C22 C23 3(2)
P1 C21 C22 C23 -178.0(12)
C21 C22 C23 C24 -4(3)
C22 C23 C24 C25 3(3)
C23 C24 C25 C26 -2(2)
C24 C25 C26 C21 1(2)
C22 C21 C26 C25 -2(2)
P1 C21 C26 C25 179.2(12)
C39 P2 C27 C32 16.2(15)
C33 P2 C27 C32 130.6(14)
Au2 P2 C27 C32 -108.0(13)
C39 P2 C27 C28 -168.2(11)
C33 P2 C27 C28 -53.8(13)
Au2 P2 C27 C28 67.6(12)
C32 C27 C28 C29 3(2)
P2 C27 C28 C29 -172.7(15)
C27 C28 C29 C30 -1(3)
C28 C29 C30 C31 -1(3)
C29 C30 C31 C32 0(3)
C28 C27 C32 C31 -4(3)
P2 C27 C32 C31 171.8(15)
C30 C31 C32 C27 2(3)
C39 P2 C33 C38 -102.4(13)
C27 P2 C33 C38 142.6(12)
Au2 P2 C33 C38 25.4(14)
C39 P2 C33 C34 75.0(14)
C27 P2 C33 C34 -40.0(15)
Au2 P2 C33 C34 -157.2(12)
C38 C33 C34 C35 -2(2)
P2 C33 C34 C35 -179.8(13)
C33 C34 C35 C36 5(3)
C34 C35 C36 C37 -4(3)
C35 C36 C37 C38 0(3)
C34 C33 C38 C37 -1(2)
P2 C33 C38 C37 176.6(13)
C36 C37 C38 C33 2(3)
C33 P2 C39 C44 156.1(12)
C27 P2 C39 C44 -89.4(13)
Au2 P2 C39 C44 29.4(14)
C33 P2 C39 C40 -24.4(15)
C27 P2 C39 C40 90.1(14)
Au2 P2 C39 C40 -151.1(12)
C44 C39 C40 C41 -1(2)
P2 C39 C40 C41 179.7(14)
C39 C40 C41 C42 0(3)
C40 C41 C42 C43 -1(3)
C41 C42 C43 C44 3(3)
C40 C39 C44 C43 3(2)
P2 C39 C44 C43 -177.6(13)
C42 C43 C44 C39 -4(3)
C51 P3 C45 C46 -92.4(12)
C57 P3 C45 C46 155.3(11)
Au3 P3 C45 C46 30.1(12)
C51 P3 C45 C50 85.8(14)
C57 P3 C45 C50 -26.4(15)
Au3 P3 C45 C50 -151.6(12)
C50 C45 C46 C47 0(2)
P3 C45 C46 C47 178.9(12)
C45 C46 C47 C48 0(2)
C46 C47 C48 C49 0(3)
C47 C48 C49 C50 -2(3)
C48 C49 C50 C45 4(3)
C46 C45 C50 C49 -3(2)
P3 C45 C50 C49 179.1(13)
C45 P3 C51 C52 -29.6(17)
C57 P3 C51 C52 84.1(17)
Au3 P3 C51 C52 -151.9(15)
C45 P3 C51 C56 153.6(11)
C57 P3 C51 C56 -92.7(12)
Au3 P3 C51 C56 31.4(13)
C56 C51 C52 C53 0(3)
P3 C51 C52 C53 -176.4(17)
C51 C52 C53 C54 -2(4)
C52 C53 C54 C55 0(3)
C53 C54 C55 C56 4(3)
C54 C55 C56 C51 -5(3)
C52 C51 C56 C55 3(3)
P3 C51 C56 C55 -179.8(14)
C51 P3 C57 C62 140.7(12)
C45 P3 C57 C62 -107.0(12)
Au3 P3 C57 C62 17.3(13)
C51 P3 C57 C58 -38.4(14)
C45 P3 C57 C58 73.9(13)
Au3 P3 C57 C58 -161.8(11)
C62 C57 C58 C59 0(2)
P3 C57 C58 C59 179.3(12)
C57 C58 C59 C60 1(2)
C58 C59 C60 C61 0(3)
C59 C60 C61 C62 -3(3)
C58 C57 C62 C61 -3(2)
P3 C57 C62 C61 177.8(13)
C60 C61 C62 C57 4(3)
C66 C65 C63 C64 -3(4)
C65 C63 C64 O1 34(4)
C63 C64 O1 C66 -52(3)
C64 O1 C66 C65 46(3)
C63 C65 C66 O1 -32(3)
